data_7051148
loop_
_publ_author_name
'Chantapromma, S.'
'Fun, H. F.'
'Ibrahim, A. R.'
'You, X.'
'Zhang, Lijuan'
'Zhou, Y.'

_publ_section_title
;
Synthesis and structure of two one-dimensional mixed-valence iron
molybdophosphate matrices
[Fe2(II)Fe2(III)Mo24(V)(H2PO4)8(HPO4)4(PO4)4O48(OH)12(H2O)4]6-(1) and
[Fe(II)Fe(III)Mo12(V)(H2PO4)2(H2-XPO4)(H1+xPO4)(HPO4)2 (PO4)2O24(OH)6(H2O)2=
]
(x == 0 ~1)]4- (2) in the presence of Fe(II)(2,2=A1=AF-bipyridine)3
;
_journal_name_full 'New Journal of Chemistry'
_journal_year 2001
_chemical_formula_sum 'C60 H85 Fe4 Mo12 N12 O73 P8'
_chemical_formula_weight 3764.84
_space_group_IT_number 2
_symmetry_cell_setting triclinic
_symmetry_space_group_name_Hall '-P 1'
_symmetry_space_group_name_H-M 'P -1'
_cell_angle_alpha 95.668(1)
_cell_angle_beta 91.353(1)
_cell_angle_gamma 99.809(1)
_cell_formula_units_Z 2
_cell_length_a 13.5955(2)
_cell_length_b 19.1463(1)
_cell_length_c 21.4573(3)
_cell_measurement_temperature 293(2)
_cell_volume 5472.19(11)
_diffrn_ambient_temperature 293(2)
_exptl_crystal_density_diffrn 2.285
_cod_depositor_comments
;
The following automatic conversions were performed:
'_symmetry_cell_setting' value 'Triclinic' changed to 'triclinic'
according to '/home/saulius/struct/CIF-dictionaries/cif_core.dic'
dictionary named 'cif_core.dic' version 2.4.1 from 2010-06-29.

Automatic conversion script
Id: cif_fix_enum 1527 2010-12-29 10:47:43Z saulius 
;
_cod_database_code 7051148

loop_
_symmetry_equiv_pos_as_xyz
'x, y, z'
'-x, -y, -z'

loop_
_atom_site_label
_atom_site_type_symbol
_atom_site_fract_x
_atom_site_fract_y
_atom_site_fract_z
_atom_site_U_iso_or_equiv
_atom_site_adp_type
_atom_site_occupancy
_atom_site_symmetry_multiplicity
_atom_site_calc_flag
_atom_site_refinement_flags
_atom_site_disorder_assembly
_atom_site_disorder_group
Mo1 Mo -1.70610(3) 0.58598(2) 0.07822(2) 0.01435(9) Uani 1 1 d . . .
Mo2 Mo -1.60327(3) 0.31736(2) 0.05273(2) 0.01728(10) Uani 1 1 d . . .
Mo3 Mo -1.31768(3) 0.94523(2) 0.37856(2) 0.01642(10) Uani 1 1 d . A .
Mo4 Mo -1.34073(3) 0.55984(3) 0.15340(2) 0.01753(10) Uani 1 1 d . . .
Mo5 Mo -1.52764(3) 0.53524(2) 0.17871(2) 0.01599(10) Uani 1 1 d . . .
Mo6 Mo -1.47239(3) 0.80944(2) 0.44776(2) 0.01637(10) Uani 1 1 d . A .
Mo7 Mo -1.64560(4) 1.05976(3) 0.36405(2) 0.01818(10) Uani 1 1 d . A .
Mo8 Mo -1.65029(3) 0.65242(2) -0.01800(2) 0.01579(10) Uani 1 1 d . . .
Mo9 Mo -1.65826(4) 0.81593(2) 0.46445(2) 0.01861(10) Uani 1 1 d . A .
Mo10 Mo -1.75849(3) 0.95984(3) 0.41427(2) 0.01804(10) Uani 1 1 d . A .
Mo11 Mo -1.39139(3) 1.05198(2) 0.34272(2) 0.01697(10) Uani 1 1 d . A .
Mo12 Mo -1.73503(3) 0.35968(3) -0.01801(2) 0.01699(10) Uani 1 1 d . . .
Fe1 Fe -1.5000 1.0000 0.5000 0.0138(2) Uani 1 2 d S . .
Fe2 Fe -1.5000 0.5000 0.0000 0.0142(2) Uani 1 2 d S . .
Fe3 Fe -1.52918(6) 0.79410(4) 0.21300(4) 0.02027(17) Uani 1 1 d . . .
Fe4 Fe -0.16557(6) 0.63125(4) 0.51832(4) 0.01757(16) Uani 1 1 d . . .
Fe5 Fe -0.05040(7) 0.20425(5) 0.15108(6) 0.0354(2) Uani 1 1 d . . .
P1 P -1.56828(10) 0.89803(7) 0.33626(6) 0.0136(2) Uani 1 1 d . A .
P2 P -1.68428(10) 0.63906(7) 0.22810(7) 0.0168(3) Uani 1 1 d . A .
P3 P -1.35114(13) 0.77821(8) 0.32129(8) 0.0245(3) Uani 1 1 d . . .
P4 P -1.53086(10) 0.31770(7) -0.10024(6) 0.0135(2) Uani 1 1 d . . .
P5 P -1.47160(13) 0.18711(8) 0.03758(8) 0.0246(3) Uani 1 1 d . . .
P6 P -1.85340(12) 0.79236(9) 0.36777(9) 0.0303(4) Uani 1 1 d . A .
P7 P -1.1550(2) 0.69727(17) 0.15812(12) 0.0262(7) Uani 0.774(11) 1 d P . 1
O23 O -1.1775(6) 0.7712(4) 0.1842(3) 0.048(2) Uani 0.774(11) 1 d P . 1
P7' P -1.1231(8) 0.6697(8) 0.1498(4) 0.032(3) Uani 0.226(11) 1 d P . 2
O23' O -1.0512(19) 0.6125(15) 0.1389(12) 0.047(7) Uani 0.226(11) 1 d P . 2
P8A P -1.5404(2) 1.07299(16) 0.22580(13) 0.0233(6) Uani 0.70 1 d P A 1
O27A O -1.5719(6) 1.0001(4) 0.1863(3) 0.0378(16) Uani 0.70 1 d P A 1
P8B P -1.5414(5) 1.1065(5) 0.2388(4) 0.0345(16) Uani 0.30 1 d P A 2
O27B O -1.5231(16) 1.1905(10) 0.2553(10) 0.051(5) Uani 0.30 1 d P A 2
O1 O -1.7478(3) 0.6172(2) 0.16736(18) 0.0196(8) Uani 1 1 d . . .
O2 O -1.2652(3) 0.5528(2) 0.06944(18) 0.0187(8) Uani 1 1 d . . .
O3 O -1.7388(3) 0.8985(2) 0.48848(19) 0.0202(8) Uani 1 1 d . . .
O4 O -1.3942(3) 1.01167(19) 0.42441(17) 0.0155(7) Uani 1 1 d . . .
O5 O -1.6186(3) 0.5842(2) 0.24034(19) 0.0225(9) Uani 1 1 d . . .
O6 O -1.7523(3) 0.9848(2) 0.3290(2) 0.0240(9) Uani 1 1 d . . .
O7 O -1.7077(3) 0.2664(2) -0.0059(2) 0.0239(9) Uani 1 1 d . . .
O8 O -1.6602(3) 0.5031(2) 0.12280(18) 0.0179(8) Uani 1 1 d . . .
O9 O -1.4570(3) 0.3592(2) 0.08495(18) 0.0198(8) Uani 1 1 d . . .
O10 O -1.4152(3) 0.6038(2) 0.21738(18) 0.0214(8) Uani 1 1 d . . .
O11 O -1.5039(3) 0.3103(2) -0.03145(18) 0.0165(7) Uani 1 1 d . . .
O12 O -1.5942(3) 0.7556(2) 0.4070(2) 0.0228(8) Uani 1 1 d . . .
O13 O -1.6246(3) 0.5599(2) 0.00753(17) 0.0157(7) Uani 1 1 d . . .
O14 O -1.6068(3) 0.4119(2) 0.02236(18) 0.0164(7) Uani 1 1 d . . .
O15 O -1.6290(3) 1.0187(2) 0.44394(18) 0.0171(7) Uani 1 1 d . . .
O16 O -1.4582(3) 0.5105(2) 0.10223(18) 0.0169(7) Uani 1 1 d . . .
O17 O -1.3480(3) 0.9711(2) 0.29626(18) 0.0210(8) Uani 1 1 d . . .
O18 O -1.6946(3) 0.6850(2) 0.06344(18) 0.0188(8) Uani 1 1 d . . .
O19 O -1.5361(3) 0.88700(19) 0.48911(18) 0.0164(7) Uani 1 1 d . . .
O20 O -1.4413(3) 1.0772(3) 0.2577(2) 0.0290(10) Uani 1 1 d . . .
O21 O -1.5369(3) 0.2455(2) -0.1382(2) 0.0244(9) Uani 1 1 d . . .
O22 O -1.0467(4) 0.7060(4) 0.1825(3) 0.0625(19) Uani 1 1 d . . .
O24 O -1.9607(4) 0.7500(3) 0.3671(4) 0.0598(18) Uani 1 1 d . . .
O25 O -1.5329(3) 0.4627(3) 0.2169(2) 0.0307(10) Uani 1 1 d . . .
O26 O -1.6375(4) 0.8125(3) 0.1438(2) 0.0366(12) Uani 1 1 d . . .
O28 O -1.4244(5) 0.7770(3) 0.2673(2) 0.0476(14) Uani 1 1 d . . .
O29 O -1.8144(5) 0.7690(3) 0.3057(3) 0.0562(17) Uani 1 1 d D . .
O30 O -1.4985(4) 0.1466(3) -0.0309(2) 0.0414(12) Uani 1 1 d . . .
O31 O -1.5416(5) 1.1259(5) 0.1790(3) 0.069(2) Uani 1 1 d . . .
O32 O -1.4395(4) 0.8930(3) 0.1932(2) 0.0367(11) Uani 1 1 d . . .
O33 O -1.3686(3) 0.6547(2) 0.10238(17) 0.0169(7) Uani 1 1 d . . .
O34 O -1.2989(4) 0.4949(3) 0.1868(2) 0.0324(10) Uani 1 1 d . . .
O35 O -1.2813(5) 0.7231(3) 0.3025(3) 0.0471(15) Uani 1 1 d . . .
O36 O -1.8392(3) 0.3091(2) -0.0869(2) 0.0277(9) Uani 1 1 d . . .
O37 O -1.2183(3) 0.6370(3) 0.1860(2) 0.0299(10) Uani 1 1 d . . .
O38 O -1.4971(3) 1.1112(2) 0.3802(2) 0.0219(8) Uani 1 1 d . . .
O39 O -1.8579(3) 0.8718(2) 0.3762(2) 0.0282(10) Uani 1 1 d . . .
O40 O -1.5515(3) 0.62705(19) 0.12462(17) 0.0147(7) Uani 1 1 d . . .
O41 O -1.2901(3) 1.1163(2) 0.3527(2) 0.0299(10) Uani 1 1 d . . .
O42 O -1.6228(3) 0.7586(2) -0.0340(2) 0.0251(9) Uani 1 1 d . . .
O43 O -1.8220(3) 0.5463(2) 0.0537(2) 0.0263(9) Uani 1 1 d . . .
O44 O -1.4553(4) 0.1295(3) 0.0790(2) 0.0390(12) Uani 1 1 d . . .
O45 O -1.2841(3) 0.8516(2) 0.3336(2) 0.0264(9) Uani 1 1 d . . .
O46 O -1.4467(4) 0.7659(2) 0.5082(2) 0.0318(10) Uani 1 1 d . . .
O47 O -1.6775(4) 0.7724(2) 0.5286(2) 0.0319(10) Uani 1 1 d . . .
O48 O -1.6560(3) 0.3235(2) 0.1224(2) 0.0279(9) Uani 1 1 d . . .
O49 O -1.5459(3) 0.97886(19) 0.33040(18) 0.0172(8) Uani 1 1 d . . .
O50 O -1.5972(3) 0.8556(2) 0.27301(19) 0.0216(8) Uani 1 1 d . . .
O51 O -1.6243(4) 1.0825(3) 0.2729(2) 0.0313(10) Uani 1 1 d . . .
O52 O -1.7535(3) 0.6278(3) -0.0643(2) 0.0287(10) Uani 1 1 d . . .
O53 O -1.7021(4) 1.1288(2) 0.3866(2) 0.0307(10) Uani 1 1 d . . .
O54 O -1.1990(3) 0.9836(2) 0.3959(2) 0.0287(10) Uani 1 1 d . . .
O55 O -1.6551(3) 0.8831(2) 0.38102(19) 0.0184(8) Uani 1 1 d . . .
O56 O -1.7611(4) 0.6368(3) 0.2820(2) 0.0295(10) Uani 1 1 d . . .
O57 O -1.6289(4) 0.7138(2) 0.2301(2) 0.0315(10) Uani 1 1 d . . .
O58 O -1.3997(3) 0.7556(2) 0.3807(2) 0.0252(9) Uani 1 1 d . . .
O59 O -1.4742(3) 0.87800(19) 0.36614(17) 0.0144(7) Uani 1 1 d . . .
O60 O -1.5607(3) 0.2200(2) 0.0586(2) 0.0271(9) Uani 1 1 d . . .
O61 O -1.7934(3) 0.7668(2) 0.4187(2) 0.0321(10) Uani 1 1 d . . .
O62 O -1.3401(3) 0.8854(2) 0.45475(19) 0.0192(8) Uani 1 1 d . . .
O63 O -1.8427(3) 1.0045(3) 0.4477(2) 0.0335(11) Uani 1 1 d . . .
O64 O -1.8178(3) 0.3772(3) 0.0352(2) 0.0283(10) Uani 1 1 d . . .
N1 N -0.1167(4) 0.7317(3) 0.5048(2) 0.0208(10) Uani 1 1 d . . .
N2 N -0.0352(4) 0.6451(3) 0.5646(2) 0.0217(10) Uani 1 1 d . . .
N3 N -0.2296(4) 0.6542(3) 0.5978(2) 0.0218(10) Uani 1 1 d . . .
N4 N -0.2096(4) 0.5334(3) 0.5393(2) 0.0216(10) Uani 1 1 d . . .
N5 N -0.2911(4) 0.6189(3) 0.4659(2) 0.0229(10) Uani 1 1 d . . .
N6 N -0.1115(4) 0.6036(3) 0.4366(2) 0.0224(10) Uani 1 1 d . . .
N7 N -0.1621(4) 0.2498(3) 0.1834(3) 0.0368(14) Uani 1 1 d . . .
N8 N 0.0264(4) 0.2995(3) 0.1808(3) 0.0329(13) Uani 1 1 d . . .
N9 N -0.0192(5) 0.1641(3) 0.2285(3) 0.0394(14) Uani 1 1 d . . .
N10 N 0.0685(4) 0.1645(3) 0.1238(3) 0.0393(15) Uani 1 1 d . . .
N11 N -0.1395(5) 0.1162(4) 0.1166(4) 0.0511(19) Uani 1 1 d . . .
N12 N -0.0782(5) 0.2335(4) 0.0672(3) 0.0435(16) Uani 1 1 d . . .
C1 C -0.1674(5) 0.7744(3) 0.4754(3) 0.0305(14) Uani 1 1 d . . .
H1A H -0.2327 0.7571 0.4605 0.037 Uiso 1 1 calc R . .
C2 C -0.1243(5) 0.8437(4) 0.4668(4) 0.0356(16) Uani 1 1 d . . .
H2A H -0.1617 0.8729 0.4482 0.043 Uiso 1 1 calc R . .
C3 C -0.0265(5) 0.8692(4) 0.4858(3) 0.0325(15) Uani 1 1 d . . .
H3A H 0.0035 0.9150 0.4787 0.039 Uiso 1 1 calc R . .
C4 C 0.0274(5) 0.8250(3) 0.5158(3) 0.0295(14) Uani 1 1 d . . .
H4A H 0.0937 0.8406 0.5293 0.035 Uiso 1 1 calc R . .
C5 C -0.0211(4) 0.7572(3) 0.5250(3) 0.0225(12) Uani 1 1 d . . .
C6 C 0.0246(4) 0.7085(3) 0.5610(3) 0.0222(12) Uani 1 1 d . . .
C7 C 0.1189(5) 0.7250(4) 0.5904(3) 0.0329(15) Uani 1 1 d . . .
H7A H 0.1592 0.7687 0.5869 0.040 Uiso 1 1 calc R . .
C8 C 0.1526(5) 0.6757(4) 0.6248(4) 0.0387(17) Uani 1 1 d . . .
H8A H 0.2157 0.6860 0.6447 0.046 Uiso 1 1 calc R . .
C9 C 0.0927(5) 0.6121(4) 0.6293(3) 0.0355(16) Uani 1 1 d . . .
H9A H 0.1141 0.5784 0.6523 0.043 Uiso 1 1 calc R . .
C10 C -0.0015(5) 0.5982(4) 0.5990(3) 0.0288(13) Uani 1 1 d . . .
H10A H -0.0426 0.5548 0.6026 0.035 Uiso 1 1 calc R . .
C11 C -0.2425(5) 0.7194(4) 0.6228(3) 0.0328(15) Uani 1 1 d . . .
H11A H -0.2174 0.7588 0.6022 0.039 Uiso 1 1 calc R . .
C12 C -0.2918(6) 0.7300(4) 0.6779(3) 0.0401(17) Uani 1 1 d . . .
H12A H -0.2983 0.7758 0.6941 0.048 Uiso 1 1 calc R . .
C13 C -0.3307(7) 0.6724(5) 0.7084(4) 0.047(2) Uani 1 1 d . . .
H13A H -0.3647 0.6782 0.7451 0.056 Uiso 1 1 calc R . .
C14 C -0.3179(6) 0.6047(4) 0.6827(3) 0.0366(16) Uani 1 1 d . . .
H14A H -0.3432 0.5647 0.7024 0.044 Uiso 1 1 calc R . .
C15 C -0.2673(5) 0.5976(3) 0.6276(3) 0.0249(12) Uani 1 1 d . . .
C16 C -0.2549(4) 0.5285(3) 0.5954(3) 0.0227(12) Uani 1 1 d . . .
C17 C -0.2847(5) 0.4638(3) 0.6185(3) 0.0274(13) Uani 1 1 d . . .
H17A H -0.3102 0.4617 0.6582 0.033 Uiso 1 1 calc R . .
C18 C -0.2759(5) 0.4011(3) 0.5809(4) 0.0324(15) Uani 1 1 d . . .
H18A H -0.2963 0.3568 0.5952 0.039 Uiso 1 1 calc R . .
C19 C -0.2372(5) 0.4060(4) 0.5234(4) 0.0340(15) Uani 1 1 d . . .
H19A H -0.2334 0.3649 0.4972 0.041 Uiso 1 1 calc R . .
C20 C -0.2034(5) 0.4726(3) 0.5041(3) 0.0289(13) Uani 1 1 d . . .
H20A H -0.1752 0.4751 0.4652 0.035 Uiso 1 1 calc R . .
C21 C -0.3818(5) 0.6208(4) 0.4859(4) 0.0318(14) Uani 1 1 d . . .
H21A H -0.3891 0.6329 0.5284 0.038 Uiso 1 1 calc R . .
C22 C -0.4664(5) 0.6055(4) 0.4465(4) 0.0446(19) Uani 1 1 d . . .
H22A H -0.5289 0.6084 0.4622 0.054 Uiso 1 1 calc R . .
C23 C -0.4571(6) 0.5857(5) 0.3834(4) 0.053(2) Uani 1 1 d . . .
H23A H -0.5128 0.5750 0.3559 0.063 Uiso 1 1 calc R . .
C24 C -0.3619(6) 0.5825(4) 0.3624(4) 0.0412(17) Uani 1 1 d . . .
H24A H -0.3529 0.5693 0.3203 0.049 Uiso 1 1 calc R . .
C25 C -0.2805(5) 0.5989(3) 0.4045(3) 0.0263(13) Uani 1 1 d . . .
C26 C -0.1783(5) 0.5956(3) 0.3866(3) 0.0273(13) Uani 1 1 d . . .
C27 C -0.1488(6) 0.5855(4) 0.3255(3) 0.0387(17) Uani 1 1 d . . .
H27A H -0.1953 0.5811 0.2923 0.046 Uiso 1 1 calc R . .
C28 C -0.0492(6) 0.5819(4) 0.3138(4) 0.0388(17) Uani 1 1 d . . .
H28A H -0.0284 0.5757 0.2730 0.047 Uiso 1 1 calc R . .
C29 C 0.0176(6) 0.5877(4) 0.3639(3) 0.0351(15) Uani 1 1 d . . .
H29A H 0.0841 0.5842 0.3577 0.042 Uiso 1 1 calc R . .
C30 C -0.0163(5) 0.5987(4) 0.4238(3) 0.0297(14) Uani 1 1 d . . .
H30A H 0.0297 0.6031 0.4573 0.036 Uiso 1 1 calc R . .
C31 C -0.2581(6) 0.2207(5) 0.1842(5) 0.055(2) Uani 1 1 d . . .
H31A H -0.2760 0.1718 0.1736 0.066 Uiso 1 1 calc R . .
C32 C -0.3333(6) 0.2598(5) 0.2002(5) 0.056(2) Uani 1 1 d . . .
H32A H -0.3993 0.2374 0.2016 0.067 Uiso 1 1 calc R . .
C33 C -0.3070(6) 0.3321(5) 0.2139(4) 0.0446(19) Uani 1 1 d . . .
H33A H -0.3557 0.3598 0.2232 0.054 Uiso 1 1 calc R . .
C34 C -0.2085(6) 0.3632(4) 0.2139(4) 0.0382(16) Uani 1 1 d . . .
H34A H -0.1897 0.4121 0.2235 0.046 Uiso 1 1 calc R . .
C35 C -0.1376(5) 0.3213(3) 0.1996(3) 0.0291(14) Uani 1 1 d . . .
C36 C -0.0308(5) 0.3489(4) 0.1981(3) 0.0324(14) Uani 1 1 d . . .
C37 C 0.0113(6) 0.4203(4) 0.2118(5) 0.050(2) Uani 1 1 d . . .
H37A H -0.0286 0.4538 0.2239 0.060 Uiso 1 1 calc R . .
C38 C 0.1144(7) 0.4415(4) 0.2074(5) 0.053(2) Uani 1 1 d . . .
H38A H 0.1437 0.4892 0.2159 0.063 Uiso 1 1 calc R . .
C39 C 0.1712(6) 0.3909(4) 0.1904(4) 0.0417(17) Uani 1 1 d . . .
H39A H 0.2401 0.4035 0.1879 0.050 Uiso 1 1 calc R . .
C40 C 0.1254(5) 0.3215(4) 0.1770(4) 0.0392(17) Uani 1 1 d . . .
H40A H 0.1647 0.2877 0.1647 0.047 Uiso 1 1 calc R . .
C41 C -0.0750(7) 0.1595(4) 0.2797(4) 0.050(2) Uani 1 1 d . . .
H41A H -0.1303 0.1821 0.2814 0.060 Uiso 1 1 calc R . .
C42 C -0.0549(7) 0.1235(5) 0.3292(4) 0.054(2) Uani 1 1 d . . .
H42A H -0.0980 0.1189 0.3621 0.064 Uiso 1 1 calc R . .
C43 C 0.0327(8) 0.0939(6) 0.3287(5) 0.063(3) Uani 1 1 d . . .
H43A H 0.0494 0.0695 0.3617 0.076 Uiso 1 1 calc R . .
C44 C 0.0933(8) 0.1018(6) 0.2785(5) 0.061(3) Uani 1 1 d . . .
H44A H 0.1537 0.0852 0.2785 0.074 Uiso 1 1 calc R . .
C45 C 0.0641(6) 0.1341(4) 0.2286(4) 0.0420(18) Uani 1 1 d . . .
C46 C 0.1142(6) 0.1350(4) 0.1699(4) 0.0431(18) Uani 1 1 d . . .
C47 C 0.2008(7) 0.1072(6) 0.1587(5) 0.060(3) Uani 1 1 d . . .
H47A H 0.2325 0.0888 0.1907 0.072 Uiso 1 1 calc R . .
C48 C 0.2391(6) 0.1071(6) 0.1004(5) 0.065(3) Uani 1 1 d . . .
H48A H 0.2971 0.0888 0.0924 0.078 Uiso 1 1 calc R . .
C49 C 0.1909(7) 0.1346(5) 0.0535(5) 0.058(3) Uani 1 1 d . . .
H49A H 0.2152 0.1338 0.0133 0.069 Uiso 1 1 calc R . .
C50 C 0.1066(6) 0.1630(5) 0.0669(5) 0.050(2) Uani 1 1 d . . .
H50A H 0.0749 0.1819 0.0352 0.060 Uiso 1 1 calc R . .
C51 C -0.1710(8) 0.0588(5) 0.1459(7) 0.076(3) Uani 1 1 d . . .
H51A H -0.1468 0.0571 0.1865 0.091 Uiso 1 1 calc R . .
C52 C -0.2385(11) 0.0018(6) 0.1177(8) 0.093(5) Uani 1 1 d . . .
H52A H -0.2579 -0.0380 0.1391 0.111 Uiso 1 1 calc R . .
C53 C -0.2765(9) 0.0034(7) 0.0596(10) 0.105(6) Uani 1 1 d . . .
H53A H -0.3239 -0.0344 0.0414 0.126 Uiso 1 1 calc R . .
C54 C -0.2450(9) 0.0613(6) 0.0270(7) 0.089(4) Uani 1 1 d . . .
H54A H -0.2691 0.0625 -0.0137 0.107 Uiso 1 1 calc R . .
C55 C -0.1767(6) 0.1176(5) 0.0565(5) 0.058(3) Uani 1 1 d . . .
C56 C -0.1380(6) 0.1823(6) 0.0275(5) 0.058(3) Uani 1 1 d . . .
C57 C -0.1564(8) 0.1937(8) -0.0347(5) 0.075(3) Uani 1 1 d . . .
H57A H -0.1978 0.1589 -0.0611 0.090 Uiso 1 1 calc R . .
C58 C -0.1140(9) 0.2557(9) -0.0569(6) 0.082(4) Uani 1 1 d . . .
H58A H -0.1238 0.2628 -0.0987 0.099 Uiso 1 1 calc R . .
C59 C -0.0576(7) 0.3065(6) -0.0171(5) 0.060(3) Uani 1 1 d . . .
H59A H -0.0312 0.3501 -0.0308 0.073 Uiso 1 1 calc R . .
C60 C -0.0390(7) 0.2942(5) 0.0435(5) 0.053(2) Uani 1 1 d . . .
H60A H 0.0025 0.3293 0.0695 0.064 Uiso 1 1 calc R . .
O1W O -1.7891(11) 0.8823(10) 0.2218(7) 0.095(5) Uani 0.60 1 d P B 1
O1W' O -1.7526(17) 0.9109(13) 0.1741(13) 0.097(8) Uani 0.40 1 d P C 2
O2W O -0.9612(5) 0.5912(4) 0.1666(3) 0.069(2) Uani 1 1 d . D 1
O3W O -1.0813(6) 0.8119(8) 0.3037(4) 0.131(5) Uani 1 1 d . . .
O4W O -1.5494(9) 0.9918(6) 0.0660(6) 0.138(5) Uani 1 1 d . . .
O5W O -0.5562(13) -0.2731(7) -0.3629(7) 0.173(6) Uani 1 1 d . . .
O6W O 0.0601(8) 0.4962(6) -0.0700(5) 0.121(4) Uani 1 1 d . . .
O7WA O -1.3126(7) 0.8133(5) 0.1793(4) 0.030(2) Uani 0.50 1 d P E 1
O7WB O -1.2760(6) 0.8306(4) 0.1099(4) 0.0176(15) Uani 0.50 1 d P F 2
O8W O -1.7386(3) 0.7983(2) 0.23624(19) 0.0240(9) Uani 1 1 d D . .
O9WA O -0.1445(16) 0.269(2) -0.1838(12) 0.131(11) Uani 0.40 1 d P . .
O9WB O -1.949(3) 0.9112(18) 0.216(3) 0.36(3) Uani 0.60 1 d P . .

loop_
_atom_site_aniso_label
_atom_site_aniso_U_11
_atom_site_aniso_U_22
_atom_site_aniso_U_33
_atom_site_aniso_U_23
_atom_site_aniso_U_13
_atom_site_aniso_U_12
Mo1 0.01442(19) 0.0149(2) 0.0141(2) -0.00068(16) 0.00309(16) 0.00462(16)
Mo2 0.0205(2) 0.0157(2) 0.0168(2) 0.00321(17) 0.00561(17) 0.00489(17)
Mo3 0.0157(2) 0.0153(2) 0.0189(2) 0.00006(17) 0.00433(17) 0.00476(16)
Mo4 0.0186(2) 0.0208(2) 0.0149(2) 0.00029(18) 0.00037(17) 0.00896(18)
Mo5 0.0197(2) 0.0175(2) 0.0132(2) 0.00294(17) 0.00430(17) 0.00884(17)
Mo6 0.0219(2) 0.0105(2) 0.0182(2) 0.00075(17) 0.00524(17) 0.00702(17)
Mo7 0.0217(2) 0.0154(2) 0.0193(2) 0.00217(18) 0.00054(18) 0.00844(17)
Mo8 0.0185(2) 0.0160(2) 0.0147(2) 0.00194(17) 0.00186(17) 0.00769(17)
Mo9 0.0197(2) 0.0100(2) 0.0250(3) -0.00108(18) 0.00752(18) 0.00016(16)
Mo10 0.0144(2) 0.0169(2) 0.0223(2) -0.00335(18) 0.00248(17) 0.00437(17)
Mo11 0.0201(2) 0.0130(2) 0.0179(2) 0.00222(17) 0.00430(17) 0.00221(17)
Mo12 0.0161(2) 0.0170(2) 0.0176(2) -0.00101(17) 0.00335(17) 0.00331(17)
Fe1 0.0148(5) 0.0090(5) 0.0180(5) 0.0005(4) 0.0038(4) 0.0036(4)
Fe2 0.0157(5) 0.0134(5) 0.0143(5) 0.0008(4) 0.0027(4) 0.0049(4)
Fe3 0.0228(4) 0.0170(4) 0.0194(4) -0.0048(3) 0.0039(3) 0.0024(3)
Fe4 0.0183(4) 0.0157(4) 0.0204(4) 0.0060(3) 0.0023(3) 0.0051(3)
Fe5 0.0279(5) 0.0224(5) 0.0555(7) -0.0005(4) 0.0064(4) 0.0052(4)
P1 0.0146(6) 0.0101(6) 0.0157(6) -0.0020(5) 0.0022(5) 0.0033(5)
P2 0.0203(6) 0.0162(6) 0.0148(7) -0.0012(5) 0.0044(5) 0.0071(5)
P3 0.0336(8) 0.0185(7) 0.0225(8) -0.0033(6) 0.0085(6) 0.0098(6)
P4 0.0152(6) 0.0127(6) 0.0131(6) -0.0004(5) 0.0036(5) 0.0045(5)
P5 0.0353(8) 0.0173(7) 0.0243(8) 0.0062(6) 0.0083(6) 0.0103(6)
P6 0.0219(7) 0.0250(8) 0.0385(10) -0.0145(7) 0.0044(7) -0.0021(6)
P7 0.0241(12) 0.0259(13) 0.0274(12) -0.0059(9) -0.0048(9) 0.0065(11)
O23 0.073(5) 0.033(4) 0.038(4) -0.011(3) -0.004(3) 0.021(4)
P7' 0.023(4) 0.040(6) 0.027(4) -0.004(4) -0.002(3) -0.004(4)
O23' 0.044(14) 0.059(17) 0.044(15) 0.010(12) 0.007(11) 0.027(12)
P8A 0.0351(13) 0.0171(12) 0.0192(13) 0.0059(10) 0.0001(9) 0.0071(12)
O27A 0.056(5) 0.026(3) 0.030(4) 0.001(3) -0.002(3) 0.003(3)
P8B 0.033(3) 0.047(5) 0.030(4) 0.024(4) 0.007(3) 0.013(4)
O27B 0.069(13) 0.041(10) 0.052(12) 0.018(9) 0.009(10) 0.027(10)
O1 0.0184(18) 0.024(2) 0.0168(19) -0.0006(16) 0.0059(15) 0.0057(15)
O2 0.0194(18) 0.0182(19) 0.020(2) 0.0018(15) -0.0002(15) 0.0074(15)
O3 0.0224(19) 0.0156(18) 0.023(2) -0.0012(16) 0.0081(16) 0.0068(15)
O4 0.0193(18) 0.0127(17) 0.0149(18) -0.0008(14) 0.0063(14) 0.0041(14)
O5 0.028(2) 0.028(2) 0.016(2) 0.0031(16) 0.0058(16) 0.0176(18)
O6 0.023(2) 0.025(2) 0.024(2) -0.0001(17) 0.0000(16) 0.0066(17)
O7 0.026(2) 0.018(2) 0.028(2) 0.0015(17) 0.0022(17) 0.0034(16)
O8 0.0199(18) 0.0165(18) 0.0184(19) 0.0017(15) 0.0045(15) 0.0058(15)
O9 0.0228(19) 0.021(2) 0.0159(19) 0.0006(15) 0.0021(15) 0.0065(16)
O10 0.025(2) 0.029(2) 0.0115(18) -0.0006(16) 0.0023(15) 0.0085(17)
O11 0.0174(17) 0.0157(18) 0.0179(19) 0.0040(15) 0.0003(14) 0.0057(14)
O12 0.025(2) 0.0150(19) 0.027(2) -0.0019(16) 0.0090(17) 0.0021(16)
O13 0.0185(17) 0.0160(18) 0.0138(18) 0.0021(14) 0.0045(14) 0.0059(14)
O14 0.0140(16) 0.0153(18) 0.0190(19) -0.0029(15) 0.0010(14) 0.0028(14)
O15 0.0201(18) 0.0137(17) 0.0178(19) 0.0001(15) 0.0023(15) 0.0041(14)
O16 0.0172(17) 0.0162(18) 0.0177(19) -0.0009(15) 0.0023(14) 0.0055(14)
O17 0.024(2) 0.021(2) 0.017(2) -0.0002(16) 0.0054(16) 0.0030(16)
O18 0.0221(19) 0.0178(19) 0.019(2) 0.0031(15) 0.0054(15) 0.0087(15)
O19 0.0196(18) 0.0101(17) 0.0195(19) -0.0016(14) 0.0057(15) 0.0034(14)
O20 0.032(2) 0.035(2) 0.022(2) 0.0114(19) 0.0037(18) 0.0059(19)
O21 0.032(2) 0.0152(19) 0.024(2) -0.0062(16) 0.0056(17) 0.0017(16)
O22 0.030(3) 0.098(5) 0.049(4) 0.012(4) -0.018(3) -0.018(3)
O24 0.026(3) 0.037(3) 0.106(5) -0.014(3) -0.006(3) -0.010(2)
O25 0.036(2) 0.031(2) 0.032(2) 0.015(2) 0.0077(19) 0.016(2)
O26 0.041(3) 0.035(3) 0.035(3) -0.005(2) -0.014(2) 0.017(2)
O28 0.063(4) 0.053(3) 0.025(3) -0.009(2) -0.010(2) 0.014(3)
O29 0.062(4) 0.055(4) 0.050(4) -0.030(3) 0.001(3) 0.025(3)
O30 0.060(3) 0.032(3) 0.030(3) -0.001(2) 0.011(2) 0.003(2)
O31 0.069(4) 0.114(6) 0.044(4) 0.045(4) 0.015(3) 0.046(4)
O32 0.049(3) 0.024(2) 0.032(3) 0.000(2) 0.006(2) -0.004(2)
O33 0.0165(17) 0.0207(19) 0.0142(18) 0.0010(15) 0.0035(14) 0.0051(15)
O34 0.036(2) 0.036(3) 0.032(3) 0.010(2) 0.003(2) 0.021(2)
O35 0.069(4) 0.031(3) 0.051(3) 0.005(2) 0.032(3) 0.032(3)
O36 0.020(2) 0.031(2) 0.029(2) -0.0039(19) -0.0010(17) -0.0007(17)
O37 0.025(2) 0.039(3) 0.024(2) 0.0000(19) -0.0044(17) 0.0012(19)
O38 0.028(2) 0.0110(18) 0.028(2) 0.0018(16) 0.0032(17) 0.0047(15)
O39 0.019(2) 0.026(2) 0.036(3) -0.0071(19) 0.0003(18) 0.0000(17)
O40 0.0165(17) 0.0152(17) 0.0134(18) 0.0033(14) 0.0026(14) 0.0045(14)
O41 0.027(2) 0.023(2) 0.037(3) 0.0014(19) 0.0045(19) -0.0049(17)
O42 0.030(2) 0.023(2) 0.027(2) 0.0097(17) 0.0062(18) 0.0135(18)
O43 0.023(2) 0.028(2) 0.026(2) 0.0008(18) -0.0013(17) 0.0021(17)
O44 0.052(3) 0.030(3) 0.044(3) 0.021(2) 0.017(2) 0.023(2)
O45 0.028(2) 0.021(2) 0.032(2) -0.0014(18) 0.0118(18) 0.0108(17)
O46 0.043(3) 0.028(2) 0.028(2) 0.0026(19) 0.007(2) 0.017(2)
O47 0.036(2) 0.022(2) 0.038(3) 0.008(2) 0.018(2) 0.0009(19)
O48 0.034(2) 0.032(2) 0.019(2) 0.0057(18) 0.0116(18) 0.0093(19)
O49 0.0198(18) 0.0107(17) 0.022(2) 0.0012(15) 0.0009(15) 0.0066(14)
O50 0.026(2) 0.020(2) 0.018(2) -0.0091(16) -0.0029(16) 0.0077(16)
O51 0.036(2) 0.039(3) 0.023(2) 0.010(2) 0.0015(19) 0.015(2)
O52 0.024(2) 0.037(3) 0.024(2) 0.0004(19) -0.0055(17) 0.0074(19)
O53 0.036(2) 0.022(2) 0.037(3) 0.0040(19) 0.000(2) 0.0131(19)
O54 0.0181(19) 0.032(2) 0.036(3) 0.003(2) 0.0016(18) 0.0032(17)
O55 0.0174(18) 0.0131(17) 0.025(2) 0.0009(15) 0.0059(15) 0.0046(14)
O56 0.039(2) 0.032(2) 0.021(2) 0.0046(18) 0.0122(19) 0.014(2)
O57 0.037(3) 0.016(2) 0.037(3) -0.0028(19) 0.000(2) -0.0021(18)
O58 0.032(2) 0.020(2) 0.027(2) 0.0046(17) 0.0126(18) 0.0128(17)
O59 0.0139(16) 0.0125(17) 0.0170(18) -0.0003(14) -0.0010(14) 0.0046(13)
O60 0.031(2) 0.020(2) 0.036(3) 0.0128(18) 0.0117(19) 0.0117(17)
O61 0.026(2) 0.020(2) 0.046(3) -0.001(2) 0.010(2) -0.0045(17)
O62 0.0189(18) 0.0195(19) 0.021(2) 0.0023(16) 0.0027(15) 0.0070(15)
O63 0.026(2) 0.032(3) 0.041(3) -0.009(2) 0.008(2) 0.0092(19)
O64 0.024(2) 0.035(2) 0.026(2) -0.0029(19) 0.0081(17) 0.0085(18)
N1 0.021(2) 0.020(2) 0.024(3) 0.009(2) 0.0056(19) 0.0071(19)
N2 0.020(2) 0.021(2) 0.026(3) 0.004(2) 0.0014(19) 0.0079(19)
N3 0.028(2) 0.018(2) 0.021(2) 0.0047(19) 0.005(2) 0.0070(19)
N4 0.023(2) 0.019(2) 0.024(3) 0.006(2) 0.0035(19) 0.0070(19)
N5 0.020(2) 0.018(2) 0.031(3) 0.007(2) -0.004(2) 0.0044(18)
N6 0.028(2) 0.020(2) 0.021(2) 0.006(2) 0.001(2) 0.008(2)
N7 0.026(3) 0.033(3) 0.051(4) -0.002(3) 0.003(3) 0.007(2)
N8 0.026(3) 0.026(3) 0.047(4) 0.005(3) 0.001(2) 0.004(2)
N9 0.034(3) 0.029(3) 0.054(4) -0.001(3) 0.006(3) 0.007(2)
N10 0.032(3) 0.031(3) 0.058(4) 0.007(3) 0.015(3) 0.010(2)
N11 0.041(4) 0.030(3) 0.079(6) -0.009(3) 0.008(4) 0.004(3)
N12 0.034(3) 0.040(4) 0.057(4) -0.003(3) 0.001(3) 0.012(3)
C1 0.026(3) 0.023(3) 0.045(4) 0.012(3) 0.001(3) 0.008(2)
C2 0.035(3) 0.029(3) 0.048(4) 0.018(3) 0.005(3) 0.012(3)
C3 0.032(3) 0.023(3) 0.044(4) 0.011(3) 0.011(3) 0.002(3)
C4 0.024(3) 0.025(3) 0.040(4) 0.008(3) 0.008(3) 0.001(2)
C5 0.021(3) 0.021(3) 0.028(3) 0.004(2) 0.007(2) 0.007(2)
C6 0.019(3) 0.025(3) 0.023(3) 0.000(2) 0.004(2) 0.006(2)
C7 0.023(3) 0.037(4) 0.038(4) -0.002(3) -0.003(3) 0.009(3)
C8 0.027(3) 0.053(5) 0.039(4) 0.004(3) -0.009(3) 0.015(3)
C9 0.036(4) 0.043(4) 0.031(4) 0.006(3) -0.006(3) 0.018(3)
C10 0.030(3) 0.031(3) 0.028(3) 0.008(3) -0.006(3) 0.011(3)
C11 0.044(4) 0.023(3) 0.034(4) 0.005(3) 0.010(3) 0.011(3)
C12 0.064(5) 0.030(4) 0.031(4) 0.005(3) 0.015(3) 0.019(3)
C13 0.065(5) 0.046(5) 0.033(4) 0.003(3) 0.023(4) 0.019(4)
C14 0.050(4) 0.033(4) 0.030(4) 0.010(3) 0.016(3) 0.012(3)
C15 0.027(3) 0.024(3) 0.024(3) 0.004(2) 0.001(2) 0.007(2)
C16 0.018(2) 0.023(3) 0.029(3) 0.006(2) 0.000(2) 0.004(2)
C17 0.028(3) 0.024(3) 0.031(3) 0.011(3) -0.001(3) 0.004(2)
C18 0.029(3) 0.018(3) 0.048(4) 0.006(3) -0.005(3) -0.002(2)
C19 0.041(4) 0.019(3) 0.043(4) 0.002(3) 0.002(3) 0.006(3)
C20 0.039(3) 0.022(3) 0.028(3) 0.003(2) 0.003(3) 0.012(3)
C21 0.022(3) 0.030(3) 0.044(4) 0.005(3) -0.002(3) 0.006(2)
C22 0.019(3) 0.048(5) 0.067(6) 0.011(4) -0.009(3) 0.004(3)
C23 0.032(4) 0.064(6) 0.057(6) 0.006(4) -0.020(4) -0.001(4)
C24 0.040(4) 0.044(4) 0.036(4) 0.007(3) -0.011(3) -0.004(3)
C25 0.027(3) 0.020(3) 0.031(3) 0.009(2) -0.004(2) -0.001(2)
C26 0.035(3) 0.024(3) 0.023(3) 0.006(2) -0.004(3) 0.007(3)
C27 0.050(4) 0.043(4) 0.024(3) 0.003(3) 0.000(3) 0.012(3)
C28 0.056(5) 0.035(4) 0.031(4) 0.006(3) 0.016(3) 0.018(3)
C29 0.043(4) 0.032(4) 0.035(4) 0.006(3) 0.016(3) 0.014(3)
C30 0.028(3) 0.036(4) 0.029(3) 0.009(3) 0.009(3) 0.011(3)
C31 0.027(4) 0.035(4) 0.097(8) -0.011(4) 0.008(4) -0.004(3)
C32 0.032(4) 0.058(6) 0.077(7) -0.005(5) 0.008(4) 0.011(4)
C33 0.033(4) 0.057(5) 0.048(5) 0.001(4) -0.004(3) 0.022(4)
C34 0.042(4) 0.033(4) 0.043(4) 0.004(3) -0.001(3) 0.017(3)
C35 0.033(3) 0.025(3) 0.031(3) 0.005(3) -0.004(3) 0.010(3)
C36 0.036(3) 0.024(3) 0.038(4) 0.003(3) 0.005(3) 0.006(3)
C37 0.041(4) 0.024(4) 0.082(7) -0.009(4) 0.013(4) 0.003(3)
C38 0.050(5) 0.025(4) 0.077(6) 0.000(4) 0.022(4) -0.011(3)
C39 0.035(4) 0.042(4) 0.045(4) 0.005(3) 0.009(3) -0.004(3)
C40 0.031(3) 0.035(4) 0.051(5) 0.005(3) 0.008(3) 0.003(3)
C41 0.048(5) 0.037(4) 0.066(6) 0.003(4) 0.017(4) 0.010(4)
C42 0.059(5) 0.057(6) 0.045(5) 0.005(4) 0.012(4) 0.012(4)
C43 0.069(6) 0.071(7) 0.056(6) 0.013(5) -0.006(5) 0.024(5)
C44 0.058(6) 0.077(7) 0.056(6) 0.001(5) -0.005(5) 0.033(5)
C45 0.034(4) 0.037(4) 0.056(5) 0.005(4) 0.003(3) 0.011(3)
C46 0.034(4) 0.040(4) 0.057(5) 0.008(4) 0.012(3) 0.008(3)
C47 0.042(5) 0.068(6) 0.081(7) 0.022(5) 0.012(5) 0.028(5)
C48 0.032(4) 0.074(7) 0.097(8) 0.014(6) 0.027(5) 0.025(4)
C49 0.053(5) 0.047(5) 0.080(7) 0.015(5) 0.044(5) 0.017(4)
C50 0.048(5) 0.041(4) 0.069(6) 0.020(4) 0.020(4) 0.020(4)
C51 0.060(6) 0.034(5) 0.125(10) -0.006(6) 0.014(6) -0.005(4)
C52 0.082(9) 0.036(6) 0.150(14) -0.016(7) 0.028(9) -0.007(6)
C53 0.048(6) 0.051(7) 0.199(18) -0.046(9) 0.006(9) -0.007(5)
C54 0.060(7) 0.058(7) 0.136(12) -0.041(7) -0.027(7) 0.008(6)
C55 0.032(4) 0.046(5) 0.089(7) -0.025(5) -0.012(4) 0.011(4)
C56 0.031(4) 0.066(6) 0.075(7) -0.020(5) -0.008(4) 0.020(4)
C57 0.054(6) 0.101(10) 0.067(7) -0.020(7) -0.018(5) 0.027(6)
C58 0.058(7) 0.127(12) 0.075(8) 0.023(8) 0.000(6) 0.047(8)
C59 0.043(5) 0.089(8) 0.059(6) 0.022(6) 0.003(4) 0.029(5)
C60 0.045(5) 0.056(5) 0.063(6) 0.007(5) 0.015(4) 0.020(4)
O1W 0.067(9) 0.140(15) 0.075(10) 0.021(10) -0.021(7) 0.007(9)
O1W' 0.083(15) 0.093(16) 0.13(2) 0.003(15) -0.014(14) 0.056(14)
O2W 0.045(4) 0.096(6) 0.071(5) 0.010(4) 0.014(3) 0.022(4)
O3W 0.044(4) 0.294(16) 0.059(5) 0.026(7) -0.006(4) 0.040(7)
O4W 0.111(9) 0.095(8) 0.195(12) -0.055(8) -0.028(8) 0.027(7)
O5W 0.235(17) 0.115(10) 0.178(13) 0.079(9) -0.042(12) 0.023(10)
O6W 0.102(7) 0.115(8) 0.129(9) -0.028(7) -0.063(7) 0.001(6)
O7WA 0.039(5) 0.018(4) 0.031(5) 0.000(4) 0.002(4) 0.003(4)
O7WB 0.019(4) 0.006(3) 0.025(4) -0.007(3) 0.008(3) 0.000(3)
O8W 0.0167(18) 0.028(2) 0.026(2) -0.0068(18) 0.0006(16) 0.0041(16)
O9WA 0.050(13) 0.24(4) 0.11(2) 0.01(2) 0.005(12) 0.050(18)
O9WB 0.20(3) 0.18(3) 0.76(10) 0.22(4) 0.26(5) 0.11(3)

loop_
_geom_bond_atom_site_label_1
_geom_bond_atom_site_label_2
_geom_bond_distance
_geom_bond_site_symmetry_2
_geom_bond_publ_flag
Mo1 O43 1.676(4) . yes
Mo1 O18 1.934(4) . yes
Mo1 O13 1.974(4) . yes
Mo1 O1 2.068(4) . yes
Mo1 O8 2.106(4) . yes
Mo1 O40 2.282(4) . yes
Mo1 Mo8 2.5924(7) . yes
Mo2 O48 1.675(4) . yes
Mo2 O7 1.938(4) . yes
Mo2 O14 1.991(4) . yes
Mo2 O60 2.057(4) . yes
Mo2 O9 2.087(4) . yes
Mo2 O11 2.288(4) . yes
Mo2 Mo12 2.6036(7) . yes
Mo3 O54 1.672(4) . yes
Mo3 O17 1.934(4) . yes
Mo3 O4 1.980(3) . yes
Mo3 O45 2.076(4) . yes
Mo3 O62 2.086(4) . yes
Mo3 O59 2.287(4) . yes
Mo3 Mo11 2.5973(6) . yes
Mo4 O34 1.667(4) . yes
Mo4 O10 1.935(4) . yes
Mo4 O16 1.962(4) . yes
Mo4 O37 2.085(5) . yes
Mo4 O2 2.099(4) . yes
Mo4 O33 2.291(4) . yes
Mo4 Mo5 2.5850(7) . yes
Mo5 O25 1.673(4) . yes
Mo5 O10 1.946(4) . yes
Mo5 O16 1.970(4) . yes
Mo5 O5 2.095(4) . yes
Mo5 O8 2.107(4) . yes
Mo5 O40 2.263(4) . yes
Mo6 O46 1.670(5) . yes
Mo6 O12 1.935(4) . yes
Mo6 O19 1.989(4) . yes
Mo6 O58 2.057(4) . yes
Mo6 O62 2.103(4) . yes
Mo6 O59 2.292(4) . yes
Mo6 Mo9 2.5827(7) . yes
Mo7 O53 1.675(4) . yes
Mo7 O6 1.938(4) . yes
Mo7 O15 1.979(4) . yes
Mo7 O51 2.063(5) . yes
Mo7 O38 2.095(4) . yes
Mo7 O49 2.302(4) . yes
Mo7 Mo10 2.5810(7) . yes
Mo8 O52 1.672(4) . yes
Mo8 O18 1.941(4) . yes
Mo8 O13 1.989(4) . yes
Mo8 O42 2.067(4) . yes
Mo8 O9 2.095(4) 2_265 yes
Mo8 O11 2.294(4) 2_265 yes
Mo9 O47 1.682(5) . yes
Mo9 O12 1.930(4) . yes
Mo9 O19 1.984(4) . yes
Mo9 O61 2.090(5) . yes
Mo9 O3 2.102(4) . yes
Mo9 O55 2.303(4) . yes
Mo10 O63 1.676(4) . yes
Mo10 O6 1.936(4) . yes
Mo10 O15 1.976(4) . yes
Mo10 O39 2.058(4) . yes
Mo10 O3 2.108(4) . yes
Mo10 O55 2.277(4) . yes
Mo11 O41 1.678(4) . yes
Mo11 O17 1.943(4) . yes
Mo11 O4 1.982(4) . yes
Mo11 O20 2.062(4) . yes
Mo11 O38 2.104(4) . yes
Mo11 O49 2.311(4) . yes
Mo12 O64 1.671(4) . yes
Mo12 O7 1.926(4) . yes
Mo12 O14 1.988(4) . yes
Mo12 O36 2.068(4) . yes
Mo12 O2 2.096(4) 2_265 yes
Mo12 O33 2.343(4) 2_265 yes
Fe1 O19 2.123(4) 2_276 yes
Fe1 O19 2.123(4) . yes
Fe1 O4 2.196(4) 2_276 yes
Fe1 O4 2.196(4) . yes
Fe1 O15 2.203(4) . yes
Fe1 O15 2.203(4) 2_276 yes
Fe2 O14 2.132(4) . yes
Fe2 O14 2.132(4) 2_265 yes
Fe2 O13 2.202(3) . yes
Fe2 O13 2.202(3) 2_265 yes
Fe2 O16 2.234(4) . yes
Fe2 O16 2.234(4) 2_265 yes
Fe3 O28 1.910(6) . yes
Fe3 O57 1.939(5) . yes
Fe3 O21 2.004(4) 2_265 yes
Fe3 O50 2.007(4) . yes
Fe3 O32 2.155(5) . yes
Fe3 O26 2.162(4) . yes
Fe4 N4 1.966(5) . yes
Fe4 N6 1.976(5) . yes
Fe4 N2 1.976(5) . yes
Fe4 N1 1.977(5) . yes
Fe4 N3 1.978(5) . yes
Fe4 N5 1.988(5) . yes
Fe5 N9 1.965(7) . yes
Fe5 N11 1.968(7) . yes
Fe5 N10 1.978(6) . yes
Fe5 N8 1.978(6) . yes
Fe5 N7 1.982(6) . yes
Fe5 N12 1.984(7) . yes
P1 O50 1.518(4) . yes
P1 O59 1.540(4) . yes
P1 O49 1.544(4) . yes
P1 O55 1.546(4) . yes
P2 O57 1.496(5) . yes
P2 O5 1.526(4) . yes
P2 O1 1.528(4) . yes
P2 O56 1.575(4) . yes
P3 O28 1.506(5) . yes
P3 O58 1.517(5) . yes
P3 O45 1.534(5) . yes
P3 O35 1.566(5) . yes
P4 O21 1.522(4) . yes
P4 O11 1.538(4) . yes
P4 O40 1.543(4) 2_265 yes
P4 O33 1.549(4) 2_265 yes
P5 O60 1.516(4) . yes
P5 O42 1.517(5) 2_265 yes
P5 O44 1.524(5) . yes
P5 O30 1.596(5) . yes
P6 O29 1.501(5) . yes
P6 O61 1.516(5) . yes
P6 O39 1.525(5) . yes
P6 O24 1.543(5) . yes
P7 O37 1.501(5) . yes
P7 O36 1.521(5) 2_265 yes
P7 O22 1.527(6) . yes
P7 O23 1.551(7) . yes
P7' O22 1.296(9) . yes
P7' O36 1.548(11) 2_265 yes
P7' O23' 1.59(3) . yes
P7' O37 1.593(10) . yes
P8A O20 1.483(5) . yes
P8A O31 1.496(7) . yes
P8A O27A 1.548(7) . yes
P8A O51 1.562(6) . yes
P8B O31 1.371(9) . yes
P8B O51 1.394(9) . yes
P8B O27B 1.59(2) . yes
P8B O20 1.614(8) . yes
O2 Mo12 2.096(4) 2_265 yes
O9 Mo8 2.095(4) 2_265 yes
O11 Mo8 2.294(4) 2_265 yes
O21 Fe3 2.004(4) 2_265 yes
O33 P4 1.549(4) 2_265 yes
O33 Mo12 2.343(4) 2_265 yes
O36 P7 1.521(5) 2_265 yes
O36 P7' 1.548(11) 2_265 yes
O40 P4 1.543(4) 2_265 yes
O42 P5 1.517(5) 2_265 yes
N1 C1 1.349(7) . no
N1 C5 1.352(8) . no
N2 C10 1.347(7) . no
N2 C6 1.351(8) . no
N3 C15 1.345(8) . no
N3 C11 1.349(8) . no
N4 C20 1.341(8) . no
N4 C16 1.369(8) . no
N5 C21 1.319(8) . no
N5 C25 1.355(8) . no
N6 C30 1.347(8) . no
N6 C26 1.370(8) . no
N7 C31 1.330(9) . no
N7 C35 1.361(9) . no
N8 C40 1.347(9) . no
N8 C36 1.353(9) . no
N9 C41 1.351(11) . no
N9 C45 1.354(9) . no
N10 C50 1.337(11) . no
N10 C46 1.374(11) . no
N11 C51 1.333(13) . no
N11 C55 1.378(13) . no
N12 C60 1.345(12) . no
N12 C56 1.369(11) . no
C1 C2 1.387(9) . no
C2 C3 1.373(10) . no
C3 C4 1.402(9) . no
C4 C5 1.385(9) . no
C5 C6 1.474(8) . no
C6 C7 1.388(8) . no
C7 C8 1.384(10) . no
C8 C9 1.358(11) . no
C9 C10 1.394(9) . no
C11 C12 1.387(10) . no
C12 C13 1.372(11) . no
C13 C14 1.397(10) . no
C14 C15 1.388(9) . no
C15 C16 1.469(8) . no
C16 C17 1.381(9) . no
C17 C18 1.402(9) . no
C18 C19 1.358(10) . no
C19 C20 1.387(9) . no
C21 C22 1.385(9) . no
C22 C23 1.383(13) . no
C23 C24 1.390(12) . no
C24 C25 1.384(9) . no
C25 C26 1.460(9) . no
C26 C27 1.384(10) . no
C27 C28 1.394(11) . no
C28 C29 1.375(11) . no
C29 C30 1.383(9) . no
C31 C32 1.397(11) . no
C32 C33 1.368(13) . no
C33 C34 1.370(11) . no
C34 C35 1.376(9) . no
C35 C36 1.461(10) . no
C36 C37 1.389(10) . no
C37 C38 1.398(11) . no
C38 C39 1.367(12) . no
C39 C40 1.367(11) . no
C41 C42 1.367(13) . no
C42 C43 1.403(13) . no
C43 C44 1.375(15) . no
C44 C45 1.373(12) . no
C45 C46 1.445(12) . no
C46 C47 1.389(11) . no
C47 C48 1.367(14) . no
C48 C49 1.382(15) . no
C49 C50 1.375(11) . no
C51 C52 1.379(16) . no
C52 C53 1.34(2) . no
C53 C54 1.38(2) . no
C54 C55 1.387(13) . no
C55 C56 1.464(15) . no
C56 C57 1.399(15) . no
C57 C58 1.363(18) . no
C58 C59 1.347(17) . no
C59 C60 1.369(13) . no
